data_7718641
loop_
_publ_author_name
'Mahawar, Pritam'
'Kelley, Steven P.'
'Walensky, Justin R.'

_publ_section_title
;
 Reactivity of a dithorium oxo complex from adventitious water.
;
_journal_issue 21
_journal_name_full 'Dalton transactions (Cambridge, England : 2003)'
_journal_page_first 8706
_journal_page_last 8711
_journal_paper_doi 10.1039/d5dt00855g
_journal_volume 54
_journal_year 2025
_chemical_formula_moiety 'C40 H60 Cl2 O Th2, C7 H8'
_chemical_formula_sum 'C47 H68 Cl2 O Th2'
_chemical_formula_weight 1183.99
_space_group_crystal_system monoclinic
_space_group_IT_number 14
_space_group_name_Hall '-P 2ybc'
_space_group_name_H-M_alt 'P 1 21/c 1'
_atom_sites_solution_hydrogens mixed
_atom_sites_solution_primary dual
_atom_sites_solution_secondary difmap
_audit_creation_date 2025-04-30
_audit_creation_method
;
Olex2 1.2
(compiled 2018.05.29 svn.r3508 for OlexSys, GUI svn.r5506)
;
_audit_update_record
;
2025-04-30 deposited with the CCDC.	2025-05-02 downloaded from the CCDC.
;
_cell_angle_alpha 90
_cell_angle_beta 102.809(2)
_cell_angle_gamma 90
_cell_formula_units_Z 4
_cell_length_a 27.7012(16)
_cell_length_b 9.9014(6)
_cell_length_c 17.2407(11)
_cell_measurement_reflns_used 9690
_cell_measurement_temperature 173(2)
_cell_measurement_theta_max 27.51
_cell_measurement_theta_min 2.39
_cell_volume 4611.1(5)
_computing_cell_refinement 'Bruker Apex4 V.2022.1-1/SAINT V8.40B'
_computing_data_collection 'Bruker Apex4 V.2022.1-1'
_computing_data_reduction 'Bruker Apex4 V.2022.1-1/SAINT V8.40B'
_computing_molecular_graphics 'Olex2 (Dolomanov et al., 2009)'
_computing_publication_material 'Olex2 (Dolomanov et al., 2009)'
_computing_structure_refinement 'ShelXL (Sheldrick, 2015)'
_computing_structure_solution 'SHELXT (Sheldrick, 2015)'
_diffrn_ambient_temperature 173.0
_diffrn_measured_fraction_theta_full 0.997
_diffrn_measured_fraction_theta_max 0.993
_diffrn_measurement_device_type 'Bruker Photon II CMOS area detector'
_diffrn_measurement_method 'shutterless omega and phi scans'
_diffrn_radiation_monochromator 'mirror optics'
_diffrn_radiation_type MoK\a
_diffrn_radiation_wavelength 0.71073
_diffrn_reflns_av_R_equivalents 0.0499
_diffrn_reflns_av_unetI/netI 0.0306
_diffrn_reflns_Laue_measured_fraction_full 0.997
_diffrn_reflns_Laue_measured_fraction_max 0.993
_diffrn_reflns_limit_h_max 35
_diffrn_reflns_limit_h_min -35
_diffrn_reflns_limit_k_max 12
_diffrn_reflns_limit_k_min 0
_diffrn_reflns_limit_l_max 22
_diffrn_reflns_limit_l_min 0
_diffrn_reflns_number 15575
_diffrn_reflns_point_group_measured_fraction_full 0.997
_diffrn_reflns_point_group_measured_fraction_max 0.993
_diffrn_reflns_theta_full 25.242
_diffrn_reflns_theta_max 27.519
_diffrn_reflns_theta_min 2.191
_diffrn_source 'Incoatec IMuS microfocus Mo tube'
_diffrn_standards_number 0
_exptl_absorpt_coefficient_mu 6.590
_exptl_absorpt_correction_T_max 0.430474
_exptl_absorpt_correction_T_min 0.324933
_exptl_absorpt_correction_type multi-scan
_exptl_absorpt_process_details
;
 TWINABS-2012/1 (Bruker,2012) was used for absorption correction.

Final HKLF 4 output contains 174389 reflections, Rint = 0.0499
 (116761 with I > 3sig(I), Rint = 0.0445)
;
_exptl_crystal_colour colourless
_exptl_crystal_colour_primary colourless
_exptl_crystal_density_diffrn 1.706
_exptl_crystal_description shard
_exptl_crystal_F_000 2288
_exptl_crystal_size_max 0.1
_exptl_crystal_size_mid 0.05
_exptl_crystal_size_min 0.03
_refine_diff_density_max 1.797
_refine_diff_density_min -2.246
_refine_diff_density_rms 0.195
_refine_ls_extinction_method none
_refine_ls_goodness_of_fit_ref 1.199
_refine_ls_hydrogen_treatment constr
_refine_ls_matrix_type full
_refine_ls_number_parameters 473
_refine_ls_number_reflns 15575
_refine_ls_number_restraints 391
_refine_ls_restrained_S_all 1.187
_refine_ls_R_factor_all 0.0496
_refine_ls_R_factor_gt 0.0467
_refine_ls_shift/su_max 0.000
_refine_ls_shift/su_mean 0.000
_refine_ls_structure_factor_coef Fsqd
_refine_ls_weighting_details 'w=1/[\s^2^(Fo^2^)+(0.0079P)^2^+130.3884P] where P=(Fo^2^+2Fc^2^)/3'
_refine_ls_weighting_scheme calc
_refine_ls_wR_factor_gt 0.1263
_refine_ls_wR_factor_ref 0.1276
_reflns_Friedel_coverage 0.000
_reflns_number_gt 14665
_reflns_number_total 15575
_reflns_threshold_expression 'I > 2\s(I)'
_cod_data_source_file d5dt00855g2.cif
_cod_data_source_block s1
_cod_depositor_comments 'Adding full bibliography for 7718641--7718643.cif.'
_cod_database_code 7718641
_shelx_shelxl_version_number 2019/3
_shelx_space_group_comment
;
The symmetry employed for this shelxl refinement is uniquely defined
by the following loop, which should always be used as a source of
symmetry information in preference to the above space-group names.
They are only intended as comments.
;
_shelx_estimated_absorpt_t_max 0.827
_shelx_estimated_absorpt_t_min 0.559
_olex2_refinement_description
;
1. Twinned data refinement
 Scales: 0.6062(11)
 0.3938(11)
2. Fixed Uiso
 At 1.2 times of:
  All C(H) groups, All C(H,H) groups
 At 1.5 times of:
  All C(H,H,H) groups
3. Restrained distances
 C10S-C11S = C6S-C11S = C10S-C9S = C7S-C6S
 1.48 with sigma of 0.02
 C6S-C11S \\sim C7S-C6S \\sim C9S-C8S \\sim C7S-C8S \\sim C10S-C11S \\sim
C10S-C9S
 with sigma of 0.02
 C2S_$1-C1S \\sim C2S-C1S \\sim C2S-C1S_$1 \\sim C2S_$1-C1S_$1
 with sigma of 0.02
4. Uiso/Uaniso restraints and constraints
Uanis(C21) = Uanis(C4)
Uanis(C34) = Uanis(C15)
Uanis(C3) = Uanis(C22)
Uanis(C8) = Uanis(C27)
Uanis(C31) = Uanis(C11)
Uanis(C30) = Uanis(C9)
Uanis(C5) = Uanis(C22)
5. Rigid body (RIGU) restrains
 C1, C1S, C2, C2S, C3, C3S, C4, C4S, C5, C5S, C6, C6S, C7, C7S, C8, C9S, C9,
 C10S, C10, C11S, C11, C12S, C12, C13, C14, C15, C16, C17, C18, C19, C20, C21,
 C22, C23, C24, C25, C26, C27, C28, C29, C30, C31, C32, C33, C34, C35, C36, C37,
  C38, C39, C40
 with sigma for 1-2 distances of 0.004 and sigma for 1-3 distances of 0.004
 C6S, C7S, C9S, C10S, C11S, C12S, C8S
 with sigma for 1-2 distances of 0.004 and sigma for 1-3 distances of 0.004
6. Others
 Fixed Sof: C1S(0.5) H1S(0.5) H2S(0.25) H2SA(0.25) C3S(0.5) H3S(0.5) H4S(0.5)
 H4SA(0.5) H4SB(0.5) H4SC(0.5) C5S(0.5) H5S(0.5) C6S(0.5) C7S(0.5) H7S(0.5)
 C9S(0.5) H9S(0.5) C10S(0.5) H10S(0.5) C11S(0.5) H11S(0.5) C12S(0.5) H12A(0.5)
 H12B(0.5) H12C(0.5) C8S(0.5) H8S(0.5)
7.a Riding coordinates:
 C1S(H1S), C2S(H2S,H2SA), C3S(H3S), C4S(H4S,H4SA,H4SB,H4SC)
7.b Aromatic/amide H refined with riding coordinates:
 C5S(H5S), C7S(H7S), C9S(H9S), C10S(H10S), C11S(H11S), C8S(H8S)
7.c Idealised Me refined with riding coordinates:
 C6(H6A,H6B,H6C), C7(H7A,H7B,H7C), C8(H8A,H8B,H8C), C9(H9A,H9B,H9C), C10(H10A,
 H10B,H10C), C12S(H12A,H12B,H12C), C16(H16A,H16B,H16C), C17(H17A,H17B,H17C),
 C18(H18A,H18B,H18C), C19(H19A,H19B,H19C), C20(H20A,H20B,H20C), C26(H26A,H26B,
 H26C), C27(H27A,H27B,H27C), C28(H28A,H28B,H28C), C29(H29A,H29B,H29C), C30(H30A,
 H30B,H30C), C36(H36A,H36B,H36C), C37(H37A,H37B,H37C), C38(H38A,H38B,H38C),
 C39(H39A,H39B,H39C), C40(H40A,H40B,H40C)
;
_olex2_submission_special_instructions 'No special instructions were received'

loop_
_space_group_symop_operation_xyz
'x, y, z'
'-x, y+1/2, -z+1/2'
'-x, -y, -z'
'x, -y-1/2, z-1/2'

loop_
_atom_site_label
_atom_site_type_symbol
_atom_site_fract_x
_atom_site_fract_y
_atom_site_fract_z
_atom_site_U_iso_or_equiv
_atom_site_adp_type
_atom_site_occupancy
_atom_site_site_symmetry_order
_atom_site_calc_flag
_atom_site_refinement_flags_posn
_atom_site_refinement_flags_adp
_atom_site_refinement_flags_occupancy
_atom_site_disorder_assembly
_atom_site_disorder_group
Th1 Th 0.17229(2) 0.43234(5) 0.25009(3) 0.01923(11) Uani 1 1 d . . . . .
Th2 Th 0.32871(2) 0.50695(5) 0.32713(2) 0.01641(9) Uani 1 1 d . . . . .
Cl1 Cl 0.15265(14) 0.4874(4) 0.39054(19) 0.0372(8) Uani 1 1 d . . . . .
Cl2 Cl 0.34862(14) 0.2662(3) 0.3960(2) 0.0355(8) Uani 1 1 d . . . . .
O1 O 0.2501(3) 0.4843(9) 0.2736(4) 0.0212(17) Uani 1 1 d . . . . .
C1 C 0.0865(5) 0.5860(16) 0.1878(9) 0.034(3) Uani 1 1 d . U . . .
C1S C 0.4861(11) 0.007(4) 0.5264(19) 0.066(9) Uani 0.5 1 d D U P . .
H1S H 0.465338 0.025811 0.562901 0.079 Uiso 0.5 1 d R . P . .
C2 C 0.1003(5) 0.5303(16) 0.1203(8) 0.031(3) Uani 1 1 d . U . . .
C2S C 0.4696(9) 0.060(2) 0.4525(15) 0.065(5) Uani 1 1 d D U . . .
H2S H 0.440078 0.113742 0.440492 0.078 Uiso 0.25 1 d R . P A 1
H2SA H 0.456908 0.091582 0.399242 0.078 Uiso 0.25 1 d R . P B 2
C3 C 0.1469(5) 0.5906(16) 0.1146(8) 0.0320(15) Uani 1 1 d . U . . .
C3S C 0.4937(19) 0.035(5) 0.385(3) 0.073(9) Uani 0.5 1 d . U P E .
H3S H 0.479899 0.066463 0.332339 0.088 Uiso 0.5 1 d R . P . .
C4 C 0.1583(5) 0.6900(15) 0.1756(9) 0.0309(18) Uani 1 1 d . U . . .
C4S C 0.5390(12) -0.037(3) 0.4072(17) 0.091(8) Uani 1 1 d . U . . .
H4S H 0.558640 -0.053869 0.368763 0.109 Uiso 0.5 1 d R . P C 1
H4SA H 0.569591 -0.086009 0.419373 0.137 Uiso 0.5 1 d R . P D 2
H4SB H 0.515460 -0.084259 0.367313 0.137 Uiso 0.5 1 d R . P D 2
H4SC H 0.544730 0.051411 0.387593 0.137 Uiso 0.5 1 d R . P D 2
C5 C 0.1223(5) 0.6845(15) 0.2227(8) 0.0320(15) Uani 1 1 d . U . . .
C5S C 0.5516(19) -0.075(4) 0.482(3) 0.073(11) Uani 0.5 1 d . U P E 1
H5S H 0.581753 -0.124640 0.493504 0.087 Uiso 0.5 1 calc R . P E 1
C6 C 0.0401(6) 0.556(2) 0.2174(11) 0.056(5) Uani 1 1 d . U . . .
H6A H 0.029957 0.462252 0.204743 0.084 Uiso 1 1 calc R . . . .
H6B H 0.013532 0.617016 0.191545 0.084 Uiso 1 1 calc R . . . .
H6C H 0.046763 0.569198 0.275154 0.084 Uiso 1 1 calc R . . . .
C6S C -0.0279(14) 0.064(4) -0.002(2) 0.057(8) Uani 0.5 1 d D U P F -1
C7 C 0.0686(6) 0.4469(19) 0.0549(10) 0.047(4) Uani 1 1 d . U . . .
H7A H 0.089884 0.396035 0.026969 0.071 Uiso 1 1 calc R . . . .
H7B H 0.046873 0.506745 0.017328 0.071 Uiso 1 1 calc R . . . .
H7C H 0.048436 0.383907 0.078162 0.071 Uiso 1 1 calc R . . . .
C7S C 0.0142(15) 0.062(5) -0.040(3) 0.058(9) Uani 0.5 1 d D U P F -1
H7S H 0.019151 0.133918 -0.073837 0.069 Uiso 0.5 1 calc R . P F -1
C8 C 0.1705(6) 0.5738(17) 0.0503(8) 0.036(2) Uani 1 1 d . U . . .
H8A H 0.206109 0.590155 0.068676 0.053 Uiso 1 1 calc R . . . .
H8B H 0.156671 0.638091 0.007951 0.053 Uiso 1 1 calc R . . . .
H8C H 0.165122 0.481465 0.029661 0.053 Uiso 1 1 calc R . . . .
C9S C 0.0491(16) -0.157(5) 0.031(3) 0.072(11) Uani 0.5 1 d D U P F -1
H9S H 0.074944 -0.221786 0.045033 0.087 Uiso 0.5 1 calc R . P F -1
C9 C 0.2006(6) 0.7860(18) 0.1840(10) 0.045(3) Uani 1 1 d . U . . .
H9A H 0.213432 0.806664 0.240351 0.067 Uiso 1 1 calc R . . . .
H9B H 0.189282 0.869472 0.155046 0.067 Uiso 1 1 calc R . . . .
H9C H 0.226852 0.745009 0.161944 0.067 Uiso 1 1 calc R . . . .
C10S C 0.0049(12) -0.154(4) 0.064(3) 0.065(9) Uani 0.5 1 d D U P F -1
H10S H -0.000867 -0.229746 0.094328 0.078 Uiso 0.5 1 calc R . P F -1
C10 C 0.1178(8) 0.7811(19) 0.2864(11) 0.053(5) Uani 1 1 d . U . . .
H10A H 0.100499 0.737517 0.323562 0.079 Uiso 1 1 calc R . . . .
H10B H 0.098965 0.860441 0.262795 0.079 Uiso 1 1 calc R . . . .
H10C H 0.150848 0.809232 0.315094 0.079 Uiso 1 1 calc R . . . .
C11S C -0.0311(15) -0.045(4) 0.053(3) 0.045(8) Uani 0.5 1 d D U P F -1
H11S H -0.056692 -0.044891 0.081279 0.054 Uiso 0.5 1 calc R . P F -1
C11 C 0.1607(5) 0.1775(13) 0.1785(8) 0.0280(17) Uani 1 1 d . U . . .
C12S C -0.067(2) 0.162(6) -0.001(3) 0.083(14) Uani 0.5 1 d . U P F -1
H12A H -0.051899 0.248335 0.019183 0.125 Uiso 0.5 1 calc R . P F -1
H12B H -0.088259 0.129252 0.032570 0.125 Uiso 0.5 1 calc R . P F -1
H12C H -0.086346 0.174912 -0.055740 0.125 Uiso 0.5 1 calc R . P F -1
C12 C 0.2034(5) 0.1661(12) 0.2406(8) 0.025(2) Uani 1 1 d . U . . .
C13 C 0.1885(5) 0.1731(13) 0.3143(8) 0.025(2) Uani 1 1 d . U . . .
C14 C 0.1363(5) 0.1835(14) 0.2960(8) 0.027(3) Uani 1 1 d . U . . .
C15 C 0.1189(5) 0.1848(15) 0.2134(8) 0.0291(18) Uani 1 1 d . U . . .
C16 C 0.1605(6) 0.1647(19) 0.0907(9) 0.041(4) Uani 1 1 d . U . . .
H16A H 0.133108 0.217736 0.059529 0.062 Uiso 1 1 calc R . . . .
H16B H 0.156391 0.069616 0.074839 0.062 Uiso 1 1 calc R . . . .
H16C H 0.191929 0.198455 0.081094 0.062 Uiso 1 1 calc R . . . .
C17 C 0.2555(5) 0.1404(14) 0.2286(9) 0.030(3) Uani 1 1 d . U . . .
H17A H 0.259125 0.182491 0.178755 0.045 Uiso 1 1 calc R . . . .
H17B H 0.261013 0.042855 0.226079 0.045 Uiso 1 1 calc R . . . .
H17C H 0.279711 0.179166 0.273106 0.045 Uiso 1 1 calc R . . . .
C18 C 0.2212(6) 0.1567(15) 0.3956(8) 0.032(3) Uani 1 1 d . U . . .
H18A H 0.254470 0.190421 0.395284 0.049 Uiso 1 1 calc R . . . .
H18B H 0.223162 0.060967 0.410261 0.049 Uiso 1 1 calc R . . . .
H18C H 0.207506 0.208119 0.434222 0.049 Uiso 1 1 calc R . . . .
C19 C 0.1040(6) 0.1743(18) 0.3550(9) 0.040(4) Uani 1 1 d . U . . .
H19A H 0.121476 0.212823 0.405892 0.060 Uiso 1 1 calc R . . . .
H19B H 0.096153 0.079385 0.362676 0.060 Uiso 1 1 calc R . . . .
H19C H 0.073319 0.224630 0.335095 0.060 Uiso 1 1 calc R . . . .
C20 C 0.0650(6) 0.1705(19) 0.1726(9) 0.042(4) Uani 1 1 d . U . . .
H20A H 0.044511 0.217334 0.203746 0.062 Uiso 1 1 calc R . . . .
H20B H 0.056027 0.074625 0.168182 0.062 Uiso 1 1 calc R . . . .
H20C H 0.059378 0.210382 0.119277 0.062 Uiso 1 1 calc R . . . .
C21 C 0.3434(5) 0.4560(15) 0.1705(9) 0.0309(18) Uani 1 1 d . U . . .
C22 C 0.3796(5) 0.3773(16) 0.2230(8) 0.0320(15) Uani 1 1 d . U . . .
C23 C 0.4149(5) 0.4680(16) 0.2669(8) 0.033(3) Uani 1 1 d . U . . .
C24 C 0.4002(5) 0.6001(17) 0.2443(9) 0.034(3) Uani 1 1 d . U . . .
C25 C 0.3549(6) 0.5929(16) 0.1856(9) 0.034(3) Uani 1 1 d . U . . .
C26 C 0.3012(7) 0.404(2) 0.1055(10) 0.049(4) Uani 1 1 d . U . . .
H26A H 0.289637 0.317286 0.121740 0.073 Uiso 1 1 calc R . . . .
H26B H 0.312830 0.392371 0.056270 0.073 Uiso 1 1 calc R . . . .
H26C H 0.273924 0.469391 0.096670 0.073 Uiso 1 1 calc R . . . .
C27 C 0.3858(6) 0.2251(16) 0.2219(8) 0.036(2) Uani 1 1 d . U . . .
H27A H 0.404110 0.194401 0.274201 0.053 Uiso 1 1 calc R . . . .
H27B H 0.404091 0.200523 0.181438 0.053 Uiso 1 1 calc R . . . .
H27C H 0.353104 0.182064 0.209345 0.053 Uiso 1 1 calc R . . . .
C28 C 0.4628(6) 0.423(2) 0.3231(11) 0.050(4) Uani 1 1 d . U . . .
H28A H 0.472515 0.489846 0.365578 0.075 Uiso 1 1 calc R . . . .
H28B H 0.488987 0.414480 0.293492 0.075 Uiso 1 1 calc R . . . .
H28C H 0.457525 0.335327 0.346470 0.075 Uiso 1 1 calc R . . . .
C29 C 0.4317(7) 0.727(2) 0.2598(12) 0.057(5) Uani 1 1 d . U . . .
H29A H 0.410146 0.806236 0.254238 0.085 Uiso 1 1 calc R . . . .
H29B H 0.452858 0.731975 0.221295 0.085 Uiso 1 1 calc R . . . .
H29C H 0.452351 0.723451 0.313805 0.085 Uiso 1 1 calc R . . . .
C30 C 0.3292(7) 0.7068(18) 0.1366(9) 0.045(3) Uani 1 1 d . U . . .
H30A H 0.293871 0.685618 0.118821 0.067 Uiso 1 1 calc R . . . .
H30B H 0.343616 0.720161 0.090191 0.067 Uiso 1 1 calc R . . . .
H30C H 0.333066 0.789506 0.168633 0.067 Uiso 1 1 calc R . . . .
C31 C 0.3420(5) 0.7492(14) 0.4117(8) 0.0280(17) Uani 1 1 d . U . . .
C32 C 0.3837(5) 0.6723(14) 0.4514(8) 0.031(3) Uani 1 1 d . U . . .
C33 C 0.3659(5) 0.5654(14) 0.4906(8) 0.030(3) Uani 1 1 d . U . . .
C34 C 0.3136(5) 0.5789(15) 0.4769(8) 0.0291(18) Uani 1 1 d . U . . .
C35 C 0.2995(5) 0.6919(14) 0.4285(8) 0.028(2) Uani 1 1 d . U . . .
C36 C 0.3443(7) 0.8827(16) 0.3688(12) 0.049(4) Uani 1 1 d . U . . .
H36A H 0.371946 0.880584 0.341811 0.073 Uiso 1 1 calc R . . . .
H36B H 0.349218 0.956758 0.407433 0.073 Uiso 1 1 calc R . . . .
H36C H 0.313247 0.896673 0.329434 0.073 Uiso 1 1 calc R . . . .
C37 C 0.4382(6) 0.7031(17) 0.4634(10) 0.044(4) Uani 1 1 d . U . . .
H37A H 0.457065 0.618704 0.471626 0.066 Uiso 1 1 calc R . . . .
H37B H 0.448506 0.761316 0.510149 0.066 Uiso 1 1 calc R . . . .
H37C H 0.444305 0.749460 0.416313 0.066 Uiso 1 1 calc R . . . .
C38 C 0.3974(6) 0.4673(16) 0.5471(9) 0.042(4) Uani 1 1 d . U . . .
H38A H 0.378867 0.383450 0.548780 0.063 Uiso 1 1 calc R . . . .
H38B H 0.406007 0.507089 0.600472 0.063 Uiso 1 1 calc R . . . .
H38C H 0.427715 0.447768 0.528840 0.063 Uiso 1 1 calc R . . . .
C39 C 0.2807(6) 0.491(2) 0.5136(8) 0.042(4) Uani 1 1 d . U . . .
H39A H 0.247487 0.488328 0.478980 0.062 Uiso 1 1 calc R . . . .
H39B H 0.278774 0.527409 0.565686 0.062 Uiso 1 1 calc R . . . .
H39C H 0.294329 0.399134 0.520284 0.062 Uiso 1 1 calc R . . . .
C40 C 0.2485(6) 0.7547(16) 0.4070(10) 0.039(3) Uani 1 1 d . U . . .
H40A H 0.244701 0.804325 0.356877 0.059 Uiso 1 1 calc R . . . .
H40B H 0.244327 0.816936 0.449282 0.059 Uiso 1 1 calc R . . . .
H40C H 0.223335 0.683499 0.401040 0.059 Uiso 1 1 calc R . . . .
C8S C 0.0482(17) -0.049(4) -0.025(3) 0.077(10) Uani 0.5 1 d D U P F -1
H8S H 0.072688 -0.051905 -0.056258 0.092 Uiso 0.5 1 calc R . P F -1

loop_
_atom_site_aniso_label
_atom_site_aniso_U_11
_atom_site_aniso_U_22
_atom_site_aniso_U_33
_atom_site_aniso_U_23
_atom_site_aniso_U_13
_atom_site_aniso_U_12
Th1 0.0165(2) 0.0242(2) 0.0170(2) -0.00024(16) 0.00381(16) 0.00003(16)
Th2 0.01727(16) 0.0177(2) 0.01374(18) 0.00041(17) 0.00227(15) -0.00109(17)
Cl1 0.0454(19) 0.046(2) 0.0242(15) -0.0064(16) 0.0164(14) -0.0029(18)
Cl2 0.042(2) 0.0196(16) 0.040(2) 0.0053(14) -0.0006(16) 0.0029(14)
O1 0.028(4) 0.018(4) 0.020(4) 0.001(4) 0.011(3) -0.002(4)
C1 0.026(6) 0.046(8) 0.034(7) 0.005(5) 0.011(5) 0.012(5)
C1S 0.058(19) 0.08(3) 0.076(16) -0.014(18) 0.046(16) -0.02(2)
C2 0.019(5) 0.048(8) 0.022(6) 0.005(5) -0.005(4) 0.008(5)
C2S 0.070(12) 0.040(10) 0.089(13) -0.012(10) 0.022(11) -0.023(9)
C3 0.031(3) 0.040(4) 0.027(4) 0.001(3) 0.011(3) 0.013(3)
C3S 0.09(2) 0.06(3) 0.063(17) -0.021(15) 0.019(16) -0.040(15)
C4 0.025(4) 0.038(4) 0.033(4) 0.003(3) 0.013(3) 0.015(3)
C4S 0.114(18) 0.09(2) 0.088(16) -0.017(13) 0.053(15) -0.018(13)
C5 0.031(3) 0.040(4) 0.027(4) 0.001(3) 0.011(3) 0.013(3)
C5S 0.08(2) 0.05(2) 0.093(18) -0.013(17) 0.020(19) -0.041(19)
C6 0.026(7) 0.092(15) 0.054(11) -0.004(10) 0.016(7) 0.006(7)
C6S 0.06(2) 0.071(19) 0.036(18) -0.006(14) -0.001(14) -0.038(14)
C7 0.044(9) 0.060(11) 0.030(7) 0.001(6) -0.007(7) -0.005(7)
C7S 0.07(3) 0.08(2) 0.028(19) -0.005(17) 0.006(17) -0.043(16)
C8 0.040(6) 0.046(5) 0.021(4) -0.001(4) 0.005(4) 0.012(5)
C9S 0.07(2) 0.07(2) 0.07(3) -0.020(19) 0.03(2) 0.004(19)
C9 0.053(6) 0.048(6) 0.030(5) 0.023(5) 0.004(5) -0.003(5)
C10S 0.048(18) 0.08(2) 0.06(2) -0.010(18) 0.000(15) -0.006(16)
C10 0.068(12) 0.044(9) 0.046(9) -0.008(7) 0.014(8) 0.030(9)
C11S 0.037(19) 0.061(18) 0.04(2) -0.011(14) 0.015(14) -0.021(13)
C11 0.037(4) 0.019(4) 0.028(4) -0.007(3) 0.007(3) -0.002(3)
C12S 0.11(3) 0.10(3) 0.04(2) 0.02(2) 0.02(2) 0.01(2)
C12 0.032(5) 0.015(6) 0.029(5) -0.001(5) 0.010(4) -0.003(5)
C13 0.030(5) 0.019(6) 0.025(5) 0.005(5) 0.006(4) -0.003(5)
C14 0.029(5) 0.027(7) 0.026(5) -0.002(5) 0.007(4) -0.011(5)
C15 0.033(4) 0.034(5) 0.020(4) -0.006(3) 0.006(3) -0.007(4)
C16 0.037(8) 0.057(10) 0.032(6) -0.007(7) 0.013(6) 0.001(7)
C17 0.032(6) 0.025(7) 0.033(7) -0.003(6) 0.009(5) 0.002(5)
C18 0.041(7) 0.030(7) 0.025(6) 0.008(5) 0.004(5) -0.001(6)
C19 0.041(8) 0.053(10) 0.031(7) 0.000(7) 0.018(6) -0.021(7)
C20 0.033(6) 0.055(10) 0.034(8) -0.003(7) 0.002(5) -0.014(7)
C21 0.025(4) 0.038(4) 0.033(4) 0.003(3) 0.013(3) 0.015(3)
C22 0.031(3) 0.040(4) 0.027(4) 0.001(3) 0.011(3) 0.013(3)
C23 0.025(5) 0.056(7) 0.022(6) 0.004(5) 0.011(4) 0.004(5)
C24 0.028(6) 0.050(7) 0.030(7) 0.009(5) 0.018(5) -0.006(5)
C25 0.036(6) 0.042(6) 0.028(7) 0.017(5) 0.015(5) 0.001(5)
C26 0.046(9) 0.070(12) 0.031(8) -0.010(7) 0.009(6) -0.008(8)
C27 0.040(6) 0.046(5) 0.021(4) -0.001(4) 0.005(4) 0.012(5)
C28 0.030(7) 0.075(13) 0.042(9) -0.003(8) 0.003(6) 0.009(7)
C29 0.051(10) 0.058(9) 0.065(12) 0.011(9) 0.023(9) -0.019(8)
C30 0.053(6) 0.048(6) 0.030(5) 0.023(5) 0.004(5) -0.003(5)
C31 0.037(4) 0.019(4) 0.028(4) -0.007(3) 0.007(3) -0.002(3)
C32 0.035(5) 0.024(6) 0.029(7) -0.005(5) 0.000(5) -0.009(5)
C33 0.032(5) 0.027(6) 0.027(7) -0.001(5) -0.003(5) -0.009(5)
C34 0.033(4) 0.034(5) 0.020(4) -0.006(3) 0.006(3) -0.007(4)
C35 0.035(5) 0.028(6) 0.019(6) -0.010(4) 0.003(5) -0.003(4)
C36 0.051(10) 0.028(7) 0.064(12) 0.009(7) 0.005(8) -0.001(7)
C37 0.039(7) 0.037(9) 0.049(10) -0.006(7) -0.006(7) -0.019(6)
C38 0.054(9) 0.043(9) 0.022(7) 0.001(5) -0.005(6) -0.001(7)
C39 0.057(8) 0.049(8) 0.024(7) 0.000(7) 0.020(6) -0.009(8)
C40 0.039(7) 0.039(8) 0.040(8) -0.013(6) 0.008(6) 0.006(6)
C8S 0.08(3) 0.09(2) 0.06(3) -0.020(19) 0.01(2) -0.030(18)

loop_
_atom_type_symbol
_atom_type_description
_atom_type_scat_dispersion_real
_atom_type_scat_dispersion_imag
_atom_type_scat_source
C C 0.0033 0.0016 'International Tables Vol C Tables 4.2.6.8 and 6.1.1.4'
H H 0.0000 0.0000 'International Tables Vol C Tables 4.2.6.8 and 6.1.1.4'
O O 0.0106 0.0060 'International Tables Vol C Tables 4.2.6.8 and 6.1.1.4'
Cl Cl 0.1484 0.1585 'International Tables Vol C Tables 4.2.6.8 and 6.1.1.4'
Th Th -7.2400 8.8979 'International Tables Vol C Tables 4.2.6.8 and 6.1.1.4'

loop_
_geom_angle_atom_site_label_1
_geom_angle_atom_site_label_2
_geom_angle_atom_site_label_3
_geom_angle
_geom_angle_site_symmetry_1
_geom_angle_site_symmetry_3
_geom_angle_publ_flag
Cl1 Th1 C1 84.9(3) . . ?
Cl1 Th1 C2 113.7(3) . . ?
Cl1 Th1 C3 126.0(3) . . ?
Cl1 Th1 C4 101.1(3) . . ?
Cl1 Th1 C5 77.3(3) . . ?
Cl1 Th1 C11 124.2(3) . . ?
Cl1 Th1 C12 112.1(3) . . ?
Cl1 Th1 C13 82.8(3) . . ?
Cl1 Th1 C14 76.6(3) . . ?
Cl1 Th1 C15 100.2(3) . . ?
O1 Th1 Cl1 100.2(2) . . ?
O1 Th1 C1 131.4(4) . . ?
O1 Th1 C2 124.5(4) . . ?
O1 Th1 C3 94.6(4) . . ?
O1 Th1 C4 84.3(4) . . ?
O1 Th1 C5 104.5(4) . . ?
O1 Th1 C11 108.0(4) . . ?
O1 Th1 C12 85.9(4) . . ?
O1 Th1 C13 94.5(4) . . ?
O1 Th1 C14 123.4(4) . . ?
O1 Th1 C15 133.6(4) . . ?
C1 Th1 C4 47.7(4) . . ?
C1 Th1 C5 29.1(4) . . ?
C1 Th1 C14 104.8(4) . . ?
C1 Th1 C15 91.6(5) . . ?
C2 Th1 C1 29.1(4) . . ?
C2 Th1 C4 48.0(4) . . ?
C2 Th1 C5 48.2(4) . . ?
C2 Th1 C14 106.9(4) . . ?
C2 Th1 C15 83.1(4) . . ?
C3 Th1 C1 48.7(4) . . ?
C3 Th1 C2 29.9(4) . . ?
C3 Th1 C4 29.4(4) . . ?
C3 Th1 C5 48.7(4) . . ?
C3 Th1 C11 98.9(4) . . ?
C3 Th1 C12 120.6(4) . . ?
C3 Th1 C13 147.4(4) . . ?
C3 Th1 C14 133.4(4) . . ?
C3 Th1 C15 106.0(4) . . ?
C4 Th1 C15 131.1(4) . . ?
C5 Th1 C4 28.9(4) . . ?
C5 Th1 C15 120.5(4) . . ?
C11 Th1 C1 108.3(4) . . ?
C11 Th1 C2 88.2(4) . . ?
C11 Th1 C4 128.3(4) . . ?
C11 Th1 C5 135.7(4) . . ?
C11 Th1 C14 47.6(4) . . ?
C11 Th1 C15 29.0(4) . . ?
C12 Th1 C1 137.0(4) . . ?
C12 Th1 C2 116.9(4) . . ?
C12 Th1 C4 146.5(4) . . ?
C12 Th1 C5 164.9(4) . . ?
C12 Th1 C11 29.3(4) . . ?
C12 Th1 C13 29.5(4) . . ?
C12 Th1 C14 47.7(4) . . ?
C12 Th1 C15 47.8(4) . . ?
C13 Th1 C1 133.9(4) . . ?
C13 Th1 C2 130.9(4) . . ?
C13 Th1 C4 176.1(4) . . ?
C13 Th1 C5 154.5(4) . . ?
C13 Th1 C11 48.5(4) . . ?
C13 Th1 C14 29.0(4) . . ?
C13 Th1 C15 47.9(4) . . ?
C14 Th1 C4 152.2(4) . . ?
C14 Th1 C5 128.4(4) . . ?
C14 Th1 C15 28.4(4) . . ?
Cl2 Th2 C21 101.8(3) . . ?
Cl2 Th2 C22 78.1(3) . . ?
Cl2 Th2 C23 86.2(3) . . ?
Cl2 Th2 C24 114.6(3) . . ?
Cl2 Th2 C25 125.9(3) . . ?
Cl2 Th2 C31 123.1(3) . . ?
Cl2 Th2 C32 98.9(3) . . ?
Cl2 Th2 C33 75.3(3) . . ?
Cl2 Th2 C34 82.8(3) . . ?
Cl2 Th2 C35 111.7(3) . . ?
O1 Th2 Cl2 100.7(2) . . ?
O1 Th2 C21 85.4(3) . . ?
O1 Th2 C22 106.0(4) . . ?
O1 Th2 C23 132.4(4) . . ?
O1 Th2 C24 124.2(4) . . ?
O1 Th2 C25 95.1(4) . . ?
O1 Th2 C31 108.3(4) . . ?
O1 Th2 C32 133.9(4) . . ?
O1 Th2 C33 123.4(4) . . ?
O1 Th2 C34 94.5(4) . . ?
O1 Th2 C35 86.0(4) . . ?
C22 Th2 C21 29.0(4) . . ?
C22 Th2 C23 29.0(4) . . ?
C22 Th2 C24 47.7(5) . . ?
C22 Th2 C25 47.8(4) . . ?
C22 Th2 C32 118.6(4) . . ?
C22 Th2 C33 127.0(4) . . ?
C23 Th2 C21 47.4(4) . . ?
C23 Th2 C24 28.6(5) . . ?
C23 Th2 C32 90.0(4) . . ?
C23 Th2 C33 104.0(4) . . ?
C24 Th2 C21 47.3(4) . . ?
C24 Th2 C32 82.9(4) . . ?
C25 Th2 C21 28.6(5) . . ?
C25 Th2 C23 47.6(4) . . ?
C25 Th2 C24 29.2(4) . . ?
C25 Th2 C32 106.2(5) . . ?
C25 Th2 C33 133.6(4) . . ?
C31 Th2 C21 127.9(4) . . ?
C31 Th2 C22 134.2(4) . . ?
C31 Th2 C23 106.5(4) . . ?
C31 Th2 C24 87.6(5) . . ?
C31 Th2 C25 99.4(5) . . ?
C31 Th2 C32 29.3(4) . . ?
C31 Th2 C33 47.8(4) . . ?
C31 Th2 C34 47.8(4) . . ?
C32 Th2 C21 130.2(4) . . ?
C33 Th2 C21 151.2(4) . . ?
C33 Th2 C24 107.0(4) . . ?
C33 Th2 C32 28.5(4) . . ?
C34 Th2 C21 175.4(4) . . ?
C34 Th2 C22 154.1(4) . . ?
C34 Th2 C23 133.1(4) . . ?
C34 Th2 C24 130.1(4) . . ?
C34 Th2 C25 147.1(4) . . ?
C34 Th2 C32 47.5(4) . . ?
C34 Th2 C33 29.2(4) . . ?
C35 Th2 C21 146.4(4) . . ?
C35 Th2 C22 163.2(4) . . ?
C35 Th2 C23 135.1(4) . . ?
C35 Th2 C24 115.9(5) . . ?
C35 Th2 C25 120.8(5) . . ?
C35 Th2 C31 29.0(4) . . ?
C35 Th2 C32 47.9(4) . . ?
C35 Th2 C33 48.1(4) . . ?
C35 Th2 C34 29.1(4) . . ?
Th1 O1 Th2 164.4(4) . . ?
C2 C1 Th1 75.2(7) . . ?
C2 C1 C5 108.9(13) . . ?
C2 C1 C6 127.3(15) . . ?
C5 C1 Th1 76.1(8) . . ?
C5 C1 C6 123.7(14) . . ?
C6 C1 Th1 118.2(11) . . ?
C2S C1S H1S 114.4 . . ?
C2S C1S H1S 123.4 3_656 . ?
C2S C1S C2S 122(3) . 3_656 ?
C2S C1S C4S 116(3) 3_656 3_656 ?
C2S C1S C4S 122(3) . 3_656 ?
C4S C1S H1S 8.8 3_656 . ?
C1 C2 Th1 75.7(8) . . ?
C1 C2 C3 107.7(13) . . ?
C1 C2 C7 127.3(14) . . ?
C3 C2 Th1 73.2(7) . . ?
C3 C2 C7 123.8(13) . . ?
C7 C2 Th1 126.6(10) . . ?
C1S C2S C1S 58(3) . 3_656 ?
C1S C2S H2S 120.6 . . ?
C1S C2S H2S 174.6 3_656 . ?
C1S C2S H2SA 121.9 3_656 . ?
C1S C2S H2SA 176.2 . . ?
C1S C2S C3S 66(3) 3_656 . ?
C1S C2S C3S 124(3) . . ?
C1S C2S C5S 110(4) 3_656 3_656 ?
C1S C2S C5S 53(3) . 3_656 ?
C3S C2S H2S 115.8 . . ?
C3S C2S H2SA 55.9 . . ?
C5S C2S H2S 67.8 3_656 . ?
C5S C2S C3S 176(4) 3_656 . ?
C2 C3 Th1 76.9(8) . . ?
C4 C3 Th1 78.1(8) . . ?
C4 C3 C2 107.0(12) . . ?
C8 C3 Th1 121.2(10) . . ?
C8 C3 C2 125.4(14) . . ?
C8 C3 C4 126.4(14) . . ?
C2S C3S H3S 122.4 . . ?
H2SA C3S H3S 82.3 . . ?
C4S C3S C2S 114(4) . . ?
C4S C3S H3S 124.0 . . ?
C3 C4 Th1 72.5(8) . . ?
C3 C4 C9 123.6(13) . . ?
C5 C4 Th1 75.5(9) . . ?
C5 C4 C3 109.0(13) . . ?
C5 C4 C9 127.3(14) . . ?
C9 C4 Th1 120.2(9) . . ?
C1S C4S H1S 15(3) 3_656 3_656 ?
C1S C4S H4S 173.4 3_656 . ?
C1S C4S H4SA 118.0 3_656 . ?
C1S C4S H4SB 106.7 3_656 . ?
C1S C4S H4SC 103.4 3_656 . ?
C3S C4S C1S 65(2) . 3_656 ?
C3S C4S H1S 78(4) . 3_656 ?
C3S C4S H4S 120.5 . . ?
C3S C4S H4SA 177.3 . . ?
C3S C4S H4SB 68.5 . . ?
C3S C4S H4SC 70.0 . . ?
H4S C4S H1S 158.4 . 3_656 ?
H4SA C4S H4SB 109.5 . . ?
H4SA C4S H4SC 109.4 . . ?
H4SB C4S H4SC 109.5 . . ?
C5S C4S C1S 51(3) . 3_656 ?
C5S C4S H1S 39(4) . 3_656 ?
C5S C4S C3S 116(4) . . ?
C5S C4S H4S 123.7 . . ?
C1 C5 Th1 74.7(8) . . ?
C1 C5 C10 126.1(14) . . ?
C4 C5 Th1 75.5(8) . . ?
C4 C5 C1 107.2(13) . . ?
C4 C5 C10 125.8(16) . . ?
C10 C5 Th1 124.2(10) . . ?
H1S C5S H2S 153.0 3_656 3_656 ?
C2S C5S H1S 112(5) 3_656 3_656 ?
C2S C5S H2S 40.7(16) 3_656 3_656 ?
C2S C5S H5S 113.0 3_656 . ?
C4S C5S H1S 22(3) . 3_656 ?
C4S C5S C2S 134(5) . 3_656 ?
C4S C5S H2S 174(5) . 3_656 ?
C4S C5S H5S 113.0 . . ?
H5S C5S H1S 134.1 . 3_656 ?
H5S C5S H2S 72.4 . 3_656 ?
C1 C6 H6A 109.5 . . ?
C1 C6 H6B 109.5 . . ?
C1 C6 H6C 109.5 . . ?
H6A C6 H6B 109.5 . . ?
H6A C6 H6C 109.5 . . ?
H6B C6 H6C 109.5 . . ?
C11S C6S C7S 117(3) . . ?
C11S C6S C12S 110(3) . . ?
C12S C6S C7S 133(3) . . ?
C2 C7 H7A 109.5 . . ?
C2 C7 H7B 109.5 . . ?
C2 C7 H7C 109.5 . . ?
H7A C7 H7B 109.5 . . ?
H7A C7 H7C 109.5 . . ?
H7B C7 H7C 109.5 . . ?
C6S C7S H7S 120.2 . . ?
C8S C7S C6S 120(4) . . ?
C8S C7S H7S 120.2 . . ?
C3 C8 H8A 109.5 . . ?
C3 C8 H8B 109.5 . . ?
C3 C8 H8C 109.5 . . ?
H8A C8 H8B 109.5 . . ?
H8A C8 H8C 109.5 . . ?
H8B C8 H8C 109.5 . . ?
C10S C9S H9S 124.6 . . ?
C8S C9S H9S 124.6 . . ?
C8S C9S C10S 111(4) . . ?
C4 C9 H9A 109.5 . . ?
C4 C9 H9B 109.5 . . ?
C4 C9 H9C 109.5 . . ?
H9A C9 H9B 109.5 . . ?
H9A C9 H9C 109.5 . . ?
H9B C9 H9C 109.5 . . ?
C9S C10S H10S 117.4 . . ?
C9S C10S C11S 125(4) . . ?
C11S C10S H10S 117.4 . . ?
C5 C10 H10A 109.5 . . ?
C5 C10 H10B 109.5 . . ?
C5 C10 H10C 109.5 . . ?
H10A C10 H10B 109.5 . . ?
H10A C10 H10C 109.5 . . ?
H10B C10 H10C 109.5 . . ?
C6S C11S C10S 120(4) . . ?
C6S C11S H11S 120.1 . . ?
C10S C11S H11S 120.1 . . ?
C12 C11 Th1 75.1(7) . . ?
C12 C11 C15 107.9(12) . . ?
C12 C11 C16 124.5(13) . . ?
C15 C11 Th1 78.0(8) . . ?
C15 C11 C16 127.1(13) . . ?
C16 C11 Th1 119.4(10) . . ?
C6S C12S H12A 109.5 . . ?
C6S C12S H12B 109.5 . . ?
C6S C12S H12C 109.5 . . ?
H12A C12S H12B 109.5 . . ?
H12A C12S H12C 109.5 . . ?
H12B C12S H12C 109.5 . . ?
C11 C12 Th1 75.6(7) . . ?
C11 C12 C13 108.2(12) . . ?
C11 C12 C17 124.7(12) . . ?
C13 C12 Th1 75.3(7) . . ?
C13 C12 C17 127.0(12) . . ?
C17 C12 Th1 118.7(8) . . ?
C12 C13 Th1 75.2(7) . . ?
C12 C13 C18 126.4(13) . . ?
C14 C13 Th1 77.2(8) . . ?
C14 C13 C12 106.8(12) . . ?
C14 C13 C18 126.4(12) . . ?
C18 C13 Th1 118.7(9) . . ?
C13 C14 Th1 73.8(7) . . ?
C13 C14 C19 125.4(13) . . ?
C15 C14 Th1 76.8(8) . . ?
C15 C14 C13 109.4(12) . . ?
C15 C14 C19 124.7(13) . . ?
C19 C14 Th1 122.8(10) . . ?
C11 C15 Th1 73.0(8) . . ?
C11 C15 C20 127.8(13) . . ?
C14 C15 Th1 74.8(8) . . ?
C14 C15 C11 107.5(12) . . ?
C14 C15 C20 123.7(13) . . ?
C20 C15 Th1 126.3(11) . . ?
C11 C16 H16A 109.5 . . ?
C11 C16 H16B 109.5 . . ?
C11 C16 H16C 109.5 . . ?
H16A C16 H16B 109.5 . . ?
H16A C16 H16C 109.5 . . ?
H16B C16 H16C 109.5 . . ?
C12 C17 H17A 109.5 . . ?
C12 C17 H17B 109.5 . . ?
C12 C17 H17C 109.5 . . ?
H17A C17 H17B 109.5 . . ?
H17A C17 H17C 109.5 . . ?
H17B C17 H17C 109.5 . . ?
C13 C18 H18A 109.5 . . ?
C13 C18 H18B 109.5 . . ?
C13 C18 H18C 109.5 . . ?
H18A C18 H18B 109.5 . . ?
H18A C18 H18C 109.5 . . ?
H18B C18 H18C 109.5 . . ?
C14 C19 H19A 109.5 . . ?
C14 C19 H19B 109.5 . . ?
C14 C19 H19C 109.5 . . ?
H19A C19 H19B 109.5 . . ?
H19A C19 H19C 109.5 . . ?
H19B C19 H19C 109.5 . . ?
C15 C20 H20A 109.5 . . ?
C15 C20 H20B 109.5 . . ?
C15 C20 H20C 109.5 . . ?
H20A C20 H20B 109.5 . . ?
H20A C20 H20C 109.5 . . ?
H20B C20 H20C 109.5 . . ?
C22 C21 Th2 74.0(8) . . ?
C22 C21 C26 127.0(15) . . ?
C25 C21 Th2 74.3(8) . . ?
C25 C21 C22 108.1(14) . . ?
C25 C21 C26 124.7(14) . . ?
C26 C21 Th2 120.6(10) . . ?
C21 C22 Th2 77.0(8) . . ?
C21 C22 C27 126.9(14) . . ?
C23 C22 Th2 75.9(8) . . ?
C23 C22 C21 107.3(13) . . ?
C23 C22 C27 124.7(13) . . ?
C27 C22 Th2 122.2(9) . . ?
C22 C23 Th2 75.1(8) . . ?
C22 C23 C28 123.6(15) . . ?
C24 C23 Th2 75.9(8) . . ?
C24 C23 C22 108.6(13) . . ?
C24 C23 C28 127.6(15) . . ?
C28 C23 Th2 119.4(10) . . ?
C23 C24 Th2 75.5(8) . . ?
C23 C24 C25 107.9(14) . . ?
C23 C24 C29 127.0(15) . . ?
C25 C24 Th2 74.9(7) . . ?
C25 C24 C29 123.2(15) . . ?
C29 C24 Th2 128.2(11) . . ?
C21 C25 Th2 77.2(8) . . ?
C21 C25 C24 107.9(13) . . ?
C21 C25 C30 124.4(15) . . ?
C24 C25 Th2 75.9(8) . . ?
C24 C25 C30 126.7(15) . . ?
C30 C25 Th2 122.3(10) . . ?
C21 C26 H26A 109.5 . . ?
C21 C26 H26B 109.5 . . ?
C21 C26 H26C 109.5 . . ?
H26A C26 H26B 109.5 . . ?
H26A C26 H26C 109.5 . . ?
H26B C26 H26C 109.5 . . ?
C22 C27 H27A 109.5 . . ?
C22 C27 H27B 109.5 . . ?
C22 C27 H27C 109.5 . . ?
H27A C27 H27B 109.5 . . ?
H27A C27 H27C 109.5 . . ?
H27B C27 H27C 109.5 . . ?
C23 C28 H28A 109.5 . . ?
C23 C28 H28B 109.5 . . ?
C23 C28 H28C 109.5 . . ?
H28A C28 H28B 109.5 . . ?
H28A C28 H28C 109.5 . . ?
H28B C28 H28C 109.5 . . ?
C24 C29 H29A 109.5 . . ?
C24 C29 H29B 109.5 . . ?
C24 C29 H29C 109.5 . . ?
H29A C29 H29B 109.5 . . ?
H29A C29 H29C 109.5 . . ?
H29B C29 H29C 109.5 . . ?
C25 C30 H30A 109.5 . . ?
C25 C30 H30B 109.5 . . ?
C25 C30 H30C 109.5 . . ?
H30A C30 H30B 109.5 . . ?
H30A C30 H30C 109.5 . . ?
H30B C30 H30C 109.5 . . ?
C32 C31 Th2 77.9(8) . . ?
C32 C31 C36 125.4(13) . . ?
C35 C31 Th2 74.9(8) . . ?
C35 C31 C32 108.3(13) . . ?
C35 C31 C36 125.7(14) . . ?
C36 C31 Th2 120.5(10) . . ?
C31 C32 Th2 72.8(7) . . ?
C31 C32 C37 129.6(14) . . ?
C33 C32 Th2 75.1(8) . . ?
C33 C32 C31 107.5(13) . . ?
C33 C32 C37 122.3(14) . . ?
C37 C32 Th2 124.8(10) . . ?
C32 C33 Th2 76.4(8) . . ?
C32 C33 C34 107.6(13) . . ?
C32 C33 C38 125.6(13) . . ?
C34 C33 Th2 73.8(8) . . ?
C34 C33 C38 126.1(14) . . ?
C38 C33 Th2 122.7(10) . . ?
C33 C34 Th2 77.0(8) . . ?
C33 C34 C39 124.6(14) . . ?
C35 C34 Th2 74.5(8) . . ?
C35 C34 C33 108.4(12) . . ?
C35 C34 C39 126.9(14) . . ?
C39 C34 Th2 118.1(9) . . ?
C31 C35 Th2 76.1(8) . . ?
C31 C35 C34 108.1(13) . . ?
C31 C35 C40 124.6(14) . . ?
C34 C35 Th2 76.4(8) . . ?
C34 C35 C40 126.8(14) . . ?
C40 C35 Th2 120.3(9) . . ?
C31 C36 H36A 109.5 . . ?
C31 C36 H36B 109.5 . . ?
C31 C36 H36C 109.5 . . ?
H36A C36 H36B 109.5 . . ?
H36A C36 H36C 109.5 . . ?
H36B C36 H36C 109.5 . . ?
C32 C37 H37A 109.5 . . ?
C32 C37 H37B 109.5 . . ?
C32 C37 H37C 109.5 . . ?
H37A C37 H37B 109.5 . . ?
H37A C37 H37C 109.5 . . ?
H37B C37 H37C 109.5 . . ?
C33 C38 H38A 109.5 . . ?
C33 C38 H38B 109.5 . . ?
C33 C38 H38C 109.5 . . ?
H38A C38 H38B 109.5 . . ?
H38A C38 H38C 109.5 . . ?
H38B C38 H38C 109.5 . . ?
C34 C39 H39A 109.5 . . ?
C34 C39 H39B 109.5 . . ?
C34 C39 H39C 109.5 . . ?
H39A C39 H39B 109.5 . . ?
H39A C39 H39C 109.5 . . ?
H39B C39 H39C 109.5 . . ?
C35 C40 H40A 109.5 . . ?
C35 C40 H40B 109.5 . . ?
C35 C40 H40C 109.5 . . ?
H40A C40 H40B 109.5 . . ?
H40A C40 H40C 109.5 . . ?
H40B C40 H40C 109.5 . . ?
C7S C8S C9S 127(4) . . ?
C7S C8S H8S 116.6 . . ?
C9S C8S H8S 116.6 . . ?

loop_
_geom_bond_atom_site_label_1
_geom_bond_atom_site_label_2
_geom_bond_distance
_geom_bond_site_symmetry_2
_geom_bond_publ_flag
Th1 Cl1 2.654(3) . ?
Th1 O1 2.166(9) . ?
Th1 C1 2.826(14) . ?
Th1 C2 2.819(12) . ?
Th1 C3 2.771(14) . ?
Th1 C4 2.844(15) . ?
Th1 C5 2.843(14) . ?
Th1 C11 2.796(13) . ?
Th1 C12 2.790(13) . ?
Th1 C13 2.791(13) . ?
Th1 C14 2.835(13) . ?
Th1 C15 2.860(14) . ?
Th2 Cl2 2.666(3) . ?
Th2 O1 2.179(9) . ?
Th2 C21 2.863(14) . ?
Th2 C22 2.825(13) . ?
Th2 C23 2.834(13) . ?
Th2 C24 2.839(13) . ?
Th2 C25 2.827(13) . ?
Th2 C31 2.789(13) . ?
Th2 C32 2.854(13) . ?
Th2 C33 2.838(14) . ?
Th2 C34 2.797(13) . ?
Th2 C35 2.774(13) . ?
C1 C2 1.42(2) . ?
C1 C5 1.43(2) . ?
C1 C6 1.51(2) . ?
C1S H1S 0.9604 . ?
C1S C2S 1.37(3) 3_656 ?
C1S C2S 1.36(3) . ?
C1S C4S 1.50(4) 3_656 ?
C2 C3 1.44(2) . ?
C2 C7 1.51(2) . ?
C2S H2S 0.9599 . ?
C2S H2SA 0.9600 . ?
C2S C3S 1.48(5) . ?
C2S C5S 1.40(6) 3_656 ?
C3 C4 1.42(2) . ?
C3 C8 1.418(19) . ?
C3S H2SA 1.2335 . ?
C3S H3S 0.9598 . ?
C3S C4S 1.42(6) . ?
C4 C5 1.421(19) . ?
C4 C9 1.49(2) . ?
C4S H4S 0.9608 . ?
C4S H4SA 0.9604 . ?
C4S H4SB 0.9597 . ?
C4S H4SC 0.9605 . ?
C4S C5S 1.31(6) . ?
C5 C10 1.48(2) . ?
C5S H5S 0.9500 . ?
C6 H6A 0.9800 . ?
C6 H6B 0.9800 . ?
C6 H6C 0.9800 . ?
C6S C7S 1.456(16) . ?
C6S C11S 1.449(16) . ?
C6S C12S 1.45(7) . ?
C7 H7A 0.9800 . ?
C7 H7B 0.9800 . ?
C7 H7C 0.9800 . ?
C7S H7S 0.9500 . ?
C7S C8S 1.43(2) . ?
C8 H8A 0.9800 . ?
C8 H8B 0.9800 . ?
C8 H8C 0.9800 . ?
C9S H9S 0.9500 . ?
C9S C10S 1.453(16) . ?
C9S C8S 1.45(2) . ?
C9 H9A 0.9800 . ?
C9 H9B 0.9800 . ?
C9 H9C 0.9800 . ?
C10S H10S 0.9500 . ?
C10S C11S 1.458(16) . ?
C10 H10A 0.9800 . ?
C10 H10B 0.9800 . ?
C10 H10C 0.9800 . ?
C11S H11S 0.9500 . ?
C11 C12 1.413(19) . ?
C11 C15 1.419(19) . ?
C11 C16 1.52(2) . ?
C12S H12A 0.9800 . ?
C12S H12B 0.9800 . ?
C12S H12C 0.9800 . ?
C12 C13 1.423(18) . ?
C12 C17 1.522(19) . ?
C13 C14 1.411(19) . ?
C13 C18 1.500(18) . ?
C14 C15 1.399(18) . ?
C14 C19 1.500(19) . ?
C15 C20 1.51(2) . ?
C16 H16A 0.9800 . ?
C16 H16B 0.9800 . ?
C16 H16C 0.9800 . ?
C17 H17A 0.9800 . ?
C17 H17B 0.9800 . ?
C17 H17C 0.9800 . ?
C18 H18A 0.9800 . ?
C18 H18B 0.9800 . ?
C18 H18C 0.9800 . ?
C19 H19A 0.9800 . ?
C19 H19B 0.9800 . ?
C19 H19C 0.9800 . ?
C20 H20A 0.9800 . ?
C20 H20B 0.9800 . ?
C20 H20C 0.9800 . ?
C21 C22 1.425(19) . ?
C21 C25 1.40(2) . ?
C21 C26 1.52(2) . ?
C22 C23 1.42(2) . ?
C22 C27 1.52(2) . ?
C23 C24 1.40(2) . ?
C23 C28 1.53(2) . ?
C24 C25 1.43(2) . ?
C24 C29 1.52(2) . ?
C25 C30 1.49(2) . ?
C26 H26A 0.9800 . ?
C26 H26B 0.9800 . ?
C26 H26C 0.9800 . ?
C27 H27A 0.9800 . ?
C27 H27B 0.9800 . ?
C27 H27C 0.9800 . ?
C28 H28A 0.9800 . ?
C28 H28B 0.9800 . ?
C28 H28C 0.9800 . ?
C29 H29A 0.9800 . ?
C29 H29B 0.9800 . ?
C29 H29C 0.9800 . ?
C30 H30A 0.9800 . ?
C30 H30B 0.9800 . ?
C30 H30C 0.9800 . ?
C31 C32 1.43(2) . ?
C31 C35 1.39(2) . ?
C31 C36 1.52(2) . ?
C32 C33 1.40(2) . ?
C32 C37 1.51(2) . ?
C33 C34 1.42(2) . ?
C33 C38 1.51(2) . ?
C34 C35 1.40(2) . ?
C34 C39 1.50(2) . ?
C35 C40 1.51(2) . ?
C36 H36A 0.9800 . ?
C36 H36B 0.9800 . ?
C36 H36C 0.9800 . ?
C37 H37A 0.9800 . ?
C37 H37B 0.9800 . ?
C37 H37C 0.9800 . ?
C38 H38A 0.9800 . ?
C38 H38B 0.9800 . ?
C38 H38C 0.9800 . ?
C39 H39A 0.9800 . ?
C39 H39B 0.9800 . ?
C39 H39C 0.9800 . ?
C40 H40A 0.9800 . ?
C40 H40B 0.9800 . ?
C40 H40C 0.9800 . ?
C8S H8S 0.9500 . ?

loop_
_twin_individual_id
_twin_individual_mass_fraction_refined
1 0.6062(11)
2 0.3938(11)
